data_4112170
loop_
_publ_author_name
'En-Qing Gao'
'Yan-Feng Yue'
'Shi-Qiang Bai'
'Zheng He'
'Chun-Hua Yan'

_publ_contact_author_address
;
State Key Lab of Rare Earth Materials Chemistry and Applications & 
PKU-HKU Joint Lab on Rare Earth Materials and Bioinorganic Chemistry, 
College of Chemistry and Molecular Engineering, 
Peking University, 
Beijing 100871, 
China
;
_publ_contact_author_email chyan@chem.pku.edu.cn
_publ_contact_author_fax 86-(10)-62754179
_publ_contact_author_name 'Prof. Chun-Hua Yan'
_publ_contact_author_phone 86-(10)-62754179
_publ_section_title
;
 From Achiral Ligands to Chiral Coordination Polymers: Spontaneous
 Resolution, Weak Ferromagnetism, and Topological Ferrimagnetism
;
_journal_name_full 'Journal of the American Chemical Society'
_journal_page_first 1419
_journal_page_last 1429
_journal_paper_doi 10.1021/ja039104a
_journal_volume 126
_journal_year 2004
_chemical_formula_sum 'C14 H14 Mn2 N16'
_chemical_formula_weight 516.29
_chemical_name_systematic
; 
 ? 
;
_space_group_IT_number 15
_symmetry_cell_setting monoclinic
_symmetry_space_group_name_Hall '-C 2yc'
_symmetry_space_group_name_H-M 'C 1 2/c 1'
_atom_sites_solution_hydrogens geom
_atom_sites_solution_primary direct
_atom_sites_solution_secondary difmap
_audit_creation_method SHELXL-97
_cell_angle_alpha 90.00
_cell_angle_beta 96.088(2)
_cell_angle_gamma 90.00
_cell_formula_units_Z 4
_cell_length_a 15.0691(4)
_cell_length_b 7.8290(3)
_cell_length_c 17.4369(4)
_cell_measurement_reflns_used 10211
_cell_measurement_temperature 293(2)
_cell_measurement_theta_max 27.485
_cell_measurement_theta_min 3.395
_cell_volume 2045.53(11)
_computing_cell_refinement 'HKL Scalepack (Otwinowski & Minor, 1997)'
_computing_data_collection 'KappaCCD (Nonius B. V., 1998)'
_computing_data_reduction 'HKL Denzo (Otwinowski & Minor, 1997) & maXus (Mackay et al., 1998)'
_computing_molecular_graphics 'Bruker SHELXTL V5.1 (Sheldrick, 1998)'
_computing_publication_material 'SHELXL-97 (Sheldrick, 1997)'
_computing_structure_refinement 'SHELXL-97 (Sheldrick, 1997)'
_computing_structure_solution 'SHELXS-97 (Sheldrick, 1997)'
_diffrn_ambient_temperature 293(2)
_diffrn_detector_area_resol_mean 0.76
_diffrn_measured_fraction_theta_full 0.984
_diffrn_measured_fraction_theta_max 0.984
_diffrn_measurement_device_type 'NONIUS KappaCCD'
_diffrn_measurement_method CCD
_diffrn_radiation_monochromator graphite
_diffrn_radiation_source 'fine-focus sealed tube'
_diffrn_radiation_type MoK\a
_diffrn_radiation_wavelength 0.71073
_diffrn_reflns_av_R_equivalents 0.0664
_diffrn_reflns_av_sigmaI/netI 0.0470
_diffrn_reflns_limit_h_max 19
_diffrn_reflns_limit_h_min -19
_diffrn_reflns_limit_k_max 10
_diffrn_reflns_limit_k_min -9
_diffrn_reflns_limit_l_max 22
_diffrn_reflns_limit_l_min -22
_diffrn_reflns_number 18373
_diffrn_reflns_theta_full 27.48
_diffrn_reflns_theta_max 27.48
_diffrn_reflns_theta_min 3.40
_diffrn_standards_decay_% none
_exptl_absorpt_coefficient_mu 1.276
_exptl_absorpt_correction_T_max 0.916
_exptl_absorpt_correction_T_min 0.868
_exptl_absorpt_correction_type empirical
_exptl_absorpt_process_details '(Blessing, 1995, 1997)'
_exptl_crystal_colour yellow
_exptl_crystal_density_diffrn 1.676
_exptl_crystal_description prism
_exptl_crystal_F_000 1040
_exptl_crystal_size_max 0.22
_exptl_crystal_size_mid 0.15
_exptl_crystal_size_min 0.07
_refine_diff_density_max 0.395
_refine_diff_density_min -0.408
_refine_diff_density_rms 0.062
_refine_ls_extinction_method none
_refine_ls_goodness_of_fit_ref 1.012
_refine_ls_hydrogen_treatment mixed
_refine_ls_matrix_type full
_refine_ls_number_parameters 145
_refine_ls_number_reflns 2307
_refine_ls_number_restraints 0
_refine_ls_restrained_S_all 1.012
_refine_ls_R_factor_all 0.0663
_refine_ls_R_factor_gt 0.0346
_refine_ls_shift/su_max 0.000
_refine_ls_shift/su_mean 0.000
_refine_ls_structure_factor_coef Fsqd
_refine_ls_weighting_details 'calc w=1/[\s^2^(Fo^2^)+(0.0457P)^2^+0.7728P] where P=(Fo^2^+2Fc^2^)/3'
_refine_ls_weighting_scheme calc
_refine_ls_wR_factor_gt 0.0785
_refine_ls_wR_factor_ref 0.0895
_reflns_number_gt 1635
_reflns_number_total 2307
_reflns_threshold_expression >2sigma(I)
_cod_data_source_file ja039104asi20031017_103420_4.cif
_cod_data_source_block 3a
_cod_database_code 4112170

loop_
_symmetry_equiv_pos_as_xyz
'x, y, z'
'-x, y, -z+1/2'
'x+1/2, y+1/2, z'
'-x+1/2, y+1/2, -z+1/2'
'-x, -y, -z'
'x, -y, z-1/2'
'-x+1/2, -y+1/2, -z'
'x+1/2, -y+1/2, z-1/2'

loop_
_atom_site_label
_atom_site_type_symbol
_atom_site_fract_x
_atom_site_fract_y
_atom_site_fract_z
_atom_site_U_iso_or_equiv
_atom_site_adp_type
_atom_site_occupancy
_atom_site_symmetry_multiplicity
_atom_site_calc_flag
_atom_site_refinement_flags
Mn1 Mn 0.11158(2) 0.13528(4) 0.268636(19) 0.03236(14) Uani 1 1 d .
N1 N 0.18314(13) 0.3118(3) 0.35887(11) 0.0352(5) Uani 1 1 d .
N2 N 0.04154(12) 0.4044(2) 0.27167(11) 0.0316(4) Uani 1 1 d .
N3 N -0.01186(13) 0.0766(3) 0.33005(11) 0.0342(4) Uani 1 1 d .
N4 N -0.01918(13) 0.1379(3) 0.39286(12) 0.0380(5) Uani 1 1 d .
N5 N -0.02532(18) 0.1959(4) 0.45251(14) 0.0640(7) Uani 1 1 d .
N6 N 0.1750(2) -0.0948(4) 0.30956(17) 0.0749(8) Uani 1 1 d .
N7 N 0.23456(15) -0.1862(3) 0.30652(12) 0.0426(5) Uani 1 1 d .
N8 N 0.29151(19) -0.2835(4) 0.30735(16) 0.0796(10) Uani 1 1 d .
C1 C 0.26570(17) 0.2844(4) 0.39230(14) 0.0435(6) Uani 1 1 d .
H1A H 0.2968 0.1907 0.3763 0.052 Uiso 1 1 calc R
C2 C 0.30733(19) 0.3874(4) 0.44922(16) 0.0500(7) Uani 1 1 d .
H2A H 0.3661 0.3674 0.4691 0.060 Uiso 1 1 calc R
C3 C 0.2600(2) 0.5194(4) 0.47565(15) 0.0518(7) Uani 1 1 d .
H3A H 0.2852 0.5867 0.5162 0.062 Uiso 1 1 calc R
C4 C 0.17412(18) 0.5533(3) 0.44193(14) 0.0425(6) Uani 1 1 d .
H4A H 0.1409 0.6425 0.4595 0.051 Uiso 1 1 calc R
C5 C 0.13930(15) 0.4507(3) 0.38137(13) 0.0320(5) Uani 1 1 d .
C6 C 0.05281(15) 0.4872(3) 0.33521(13) 0.0323(5) Uani 1 1 d .
C7 C -0.0127(2) 0.6112(4) 0.36153(18) 0.0555(8) Uani 1 1 d .
H7A H -0.0641 0.6170 0.3240 0.083 Uiso 1 1 calc R
H7B H 0.0144 0.7221 0.3674 0.083 Uiso 1 1 calc R
H7C H -0.0306 0.5744 0.4101 0.083 Uiso 1 1 calc R

loop_
_atom_site_aniso_label
_atom_site_aniso_U_11
_atom_site_aniso_U_22
_atom_site_aniso_U_33
_atom_site_aniso_U_23
_atom_site_aniso_U_13
_atom_site_aniso_U_12
Mn1 0.0239(2) 0.0353(2) 0.0384(2) -0.00450(15) 0.00589(14) 0.00172(15)
N1 0.0254(10) 0.0437(12) 0.0363(10) -0.0013(9) 0.0024(8) 0.0013(9)
N2 0.0232(10) 0.0320(11) 0.0390(11) -0.0029(8) 0.0002(8) -0.0016(8)
N3 0.0302(11) 0.0374(11) 0.0362(11) 0.0020(8) 0.0085(8) 0.0028(9)
N4 0.0284(11) 0.0432(12) 0.0430(13) 0.0053(10) 0.0065(9) -0.0003(9)
N5 0.0580(17) 0.090(2) 0.0453(14) -0.0182(13) 0.0112(12) -0.0035(14)
N6 0.0673(19) 0.0706(19) 0.089(2) 0.0100(15) 0.0174(15) 0.0392(16)
N7 0.0378(13) 0.0494(13) 0.0419(12) 0.0106(10) 0.0102(10) 0.0097(11)
N8 0.0656(18) 0.104(2) 0.0768(18) 0.0495(17) 0.0449(15) 0.0538(18)
C1 0.0284(13) 0.0555(17) 0.0461(14) 0.0027(12) 0.0008(11) 0.0028(12)
C2 0.0334(14) 0.060(2) 0.0531(16) 0.0129(13) -0.0100(12) -0.0110(13)
C3 0.0569(18) 0.0509(18) 0.0437(15) 0.0014(12) -0.0128(13) -0.0186(15)
C4 0.0486(16) 0.0384(15) 0.0398(13) -0.0048(11) 0.0011(11) -0.0080(13)
C5 0.0293(12) 0.0326(13) 0.0346(12) -0.0006(9) 0.0057(9) -0.0042(10)
C6 0.0274(12) 0.0296(13) 0.0402(13) -0.0019(10) 0.0053(10) -0.0020(10)
C7 0.0472(17) 0.0551(19) 0.0635(18) -0.0195(14) 0.0030(14) 0.0139(14)

loop_
_atom_type_symbol
_atom_type_description
_atom_type_scat_dispersion_real
_atom_type_scat_dispersion_imag
_atom_type_scat_source
C C 0.0033 0.0016 'International Tables Vol C Tables 4.2.6.8 and 6.1.1.4'
H H 0.0000 0.0000 'International Tables Vol C Tables 4.2.6.8 and 6.1.1.4'
N N 0.0061 0.0033 'International Tables Vol C Tables 4.2.6.8 and 6.1.1.4'
Mn Mn 0.3368 0.7283 'International Tables Vol C Tables 4.2.6.8 and 6.1.1.4'

loop_
_geom_angle_atom_site_label_1
_geom_angle_atom_site_label_2
_geom_angle_atom_site_label_3
_geom_angle
_geom_angle_site_symmetry_1
_geom_angle_site_symmetry_3
N6 Mn1 N8 98.37(13) . 4
N6 Mn1 N3 109.24(11) . 2
N8 Mn1 N3 91.81(9) 4 2
N6 Mn1 N1 96.85(10) . .
N8 Mn1 N1 86.78(8) 4 .
N3 Mn1 N1 153.79(8) 2 .
N6 Mn1 N3 91.81(10) . .
N8 Mn1 N3 167.93(11) 4 .
N3 Mn1 N3 78.66(8) 2 .
N1 Mn1 N3 98.47(7) . .
N6 Mn1 N2 159.22(9) . .
N8 Mn1 N2 94.80(11) 4 .
N3 Mn1 N2 86.23(7) 2 .
N1 Mn1 N2 67.84(7) . .
N3 Mn1 N2 77.36(7) . .
C1 N1 C5 117.7(2) . .
C1 N1 Mn1 123.74(17) . .
C5 N1 Mn1 118.57(15) . .
C6 N2 N2 119.9(2) . 2
C6 N2 Mn1 116.96(15) . .
N2 N2 Mn1 111.50(6) 2 .
N4 N3 Mn1 120.14(16) . 2
N4 N3 Mn1 119.98(16) . .
Mn1 N3 Mn1 96.49(7) 2 .
N5 N4 N3 179.4(3) . .
N7 N6 Mn1 146.5(3) . .
N8 N7 N6 175.3(3) . .
N7 N8 Mn1 137.6(2) . 4_545
N1 C1 C2 123.6(3) . .
C3 C2 C1 118.2(3) . .
C2 C3 C4 119.9(2) . .
C5 C4 C3 118.2(3) . .
N1 C5 C4 122.0(2) . .
N1 C5 C6 115.2(2) . .
C4 C5 C6 122.8(2) . .
N2 C6 C5 113.6(2) . .
N2 C6 C7 124.4(2) . .
C5 C6 C7 122.0(2) . .

loop_
_geom_bond_atom_site_label_1
_geom_bond_atom_site_label_2
_geom_bond_distance
_geom_bond_site_symmetry_2
Mn1 N6 2.127(3) .
Mn1 N8 2.169(2) 4
Mn1 N3 2.209(2) 2
Mn1 N1 2.278(2) .
Mn1 N3 2.2892(19) .
Mn1 N2 2.3594(19) .
N1 C1 1.334(3) .
N1 C5 1.352(3) .
N2 C6 1.280(3) .
N2 N2 1.392(4) 2
N3 N4 1.212(3) .
N3 Mn1 2.209(2) 2
N4 N5 1.147(3) .
N6 N7 1.153(3) .
N7 N8 1.147(3) .
N8 Mn1 2.169(2) 4_545
C1 C2 1.377(4) .
C2 C3 1.364(4) .
C3 C4 1.389(4) .
C4 C5 1.385(3) .
C5 C6 1.485(3) .
C6 C7 1.492(3) .
